data_7022089
loop_
_publ_author_name
'Bonnet, Fanny'
'Jones, Chloe E.'
'Semlali, Sanaa'
'Bria, Marc'
'Roussel, Pascal'
'Visseaux, Marc'
'Arnold, Polly L.'

_publ_section_title
;
 Tuning the catalytic properties of rare earth borohydrides for the
 polymerisation of isoprene.
;
_journal_issue 3
_journal_name_full 'Dalton transactions (Cambridge, England : 2003)'
_journal_page_first 790
_journal_page_last 801
_journal_paper_doi 10.1039/c2dt31624b
_journal_volume 42
_journal_year 2013
_chemical_formula_moiety ' C60 H90 B12 Nd6, 2(C6 H6)'
_chemical_formula_sum 'C72 H102 B12 Nd6'
_chemical_formula_weight 1962.8
_chemical_name_systematic ' ?'
_space_group_IT_number 2
_symmetry_cell_setting triclinic
_symmetry_space_group_name_Hall '-P 1'
_symmetry_space_group_name_H-M 'P -1'
_cell_angle_alpha 90.181(5)
_cell_angle_beta 109.502(5)
_cell_angle_gamma 119.054(5)
_cell_formula_units_Z 2
_cell_length_a 15.979(4)
_cell_length_b 16.381(4)
_cell_length_c 21.702(6)
_cell_measurement_reflns_used 718
_cell_measurement_temperature 100
_cell_measurement_theta_max 23.55
_cell_measurement_theta_min 2.25
_cell_volume 4586(2)
_computing_publication_material 'Jana2000 (Petricek, Dusek & Palatinus, 2000)'
_computing_structure_refinement 'Jana2000 (Petricek, Dusek & Palatinus, 2000)'
_diffrn_ambient_temperature 100
_diffrn_measured_fraction_theta_full 0.99
_diffrn_measured_fraction_theta_max 0.876
_diffrn_radiation_type 'Mo K\a'
_diffrn_radiation_wavelength 0.71069
_diffrn_reflns_av_R_equivalents 0.0000
_diffrn_reflns_av_sigmaI/netI 0.1919
_diffrn_reflns_limit_h_max 19
_diffrn_reflns_limit_h_min -20
_diffrn_reflns_limit_k_max 20
_diffrn_reflns_limit_k_min -21
_diffrn_reflns_limit_l_max 28
_diffrn_reflns_limit_l_min 0
_diffrn_reflns_number 20526
_diffrn_reflns_theta_full 25.47
_diffrn_reflns_theta_max 28.41
_diffrn_reflns_theta_min 2.03
_exptl_absorpt_coefficient_mu 3.366
_exptl_absorpt_correction_T_max 1.000
_exptl_absorpt_correction_T_min 0.48
_exptl_absorpt_correction_type multi-scan
_exptl_absorpt_process_details Twinabs
_exptl_crystal_colour blue
_exptl_crystal_density_diffrn 1.4210
_exptl_crystal_description Irregular
_exptl_crystal_F_000 1908
_exptl_crystal_size_max 0.54
_exptl_crystal_size_mid 0.35
_exptl_crystal_size_min 0.23
_refine_diff_density_max 1.27
_refine_diff_density_min -1.14
_refine_ls_extinction_method none
_refine_ls_goodness_of_fit_gt 1.46
_refine_ls_goodness_of_fit_ref 1.09
_refine_ls_hydrogen_treatment constr
_refine_ls_number_parameters 284
_refine_ls_number_reflns 20508
_refine_ls_R_factor_all 0.0998
_refine_ls_R_factor_gt 0.0540
_refine_ls_shift/su_max 0.0447
_refine_ls_shift/su_mean 0.0048
_refine_ls_structure_factor_coef F
_refine_ls_weighting_details w=1/\s^2^(F)
_refine_ls_weighting_scheme sigma
_refine_ls_wR_factor_gt 0.0513
_refine_ls_wR_factor_ref 0.0556
_reflns_number_gt 9735
_reflns_number_total 20508
_reflns_threshold_expression I>3\s(I)
_cod_data_source_file c2dt31624b.txt
_cod_data_source_block (I)
_cod_depositor_comments
;
The following automatic conversions were performed:

'_exptl_absorpt_correction_type' value 'Multiscan' changed to
'multi-scan' according to
/home/saulius/struct/CIF-dictionaries/cif_core.dic dictionary named
'cif_core.dic' version 2.4.2 from 2011-04-26.

Automatic conversion script
Id: cif_fix_values 1891 2012-01-12 08:04:46Z andrius 
;
_cod_database_code 7022089

loop_
_symmetry_equiv_pos_site_id
_symmetry_equiv_pos_as_xyz
1 x,y,z
2 -x,-y,-z

loop_
_atom_site_label
_atom_site_type_symbol
_atom_site_fract_x
_atom_site_fract_y
_atom_site_fract_z
_atom_site_adp_type
_atom_site_U_iso_or_equiv
_atom_site_symmetry_multiplicity
_atom_site_occupancy
_atom_site_calc_flag
Nd1 Nd 0.17109(6) 0.26488(5) 0.04373(3) Uani 0.0157(4) 2 1 d
Nd2 Nd -0.07673(6) 0.00901(6) -0.17777(3) Uani 0.0167(4) 2 1 d
Nd3 Nd -0.21706(6) 0.02316(6) 0.00399(4) Uani 0.0176(5) 2 1 d
B1 B -0.2127(13) 0.0117(12) -0.1245(9) Uiso 0.023(5) 2 1 d
B2 B -0.1039(12) 0.0111(11) 0.1292(8) Uiso 0.016(4) 2 1 d
B3 B 0.0628(14) 0.1898(13) -0.0996(8) Uiso 0.037(5) 2 1 d
B4 B 0.2783(12) 0.1727(12) 0.0273(8) Uiso 0.021(4) 2 1 d
B5 B -0.0283(14) 0.2019(13) 0.0348(9) Uiso 0.034(5) 2 1 d
B6 B 0.1776(14) 0.1792(12) 0.1640(8) Uiso 0.034(5) 2 1 d
Nd4 Nd 0.22702(6) 0.51501(6) -0.36628(4) Uani 0.0174(4) 2 1 d
Nd5 Nd -0.13578(6) 0.23686(5) -0.53159(4) Uani 0.0198(4) 2 1 d
Nd6 Nd -0.11641(6) 0.49457(6) -0.37639(4) Uani 0.0207(5) 2 1 d
B7 B 0.0639(12) 0.4994(11) -0.3223(7) Uiso 0.015(4) 2 1 d
B8 B -0.2461(12) 0.4871(12) -0.5008(9) Uiso 0.017(4) 2 1 d
B9 B -0.0182(11) 0.3119(11) -0.6056(8) Uiso 0.012(4) 2 1 d
B10 B -0.1821(13) 0.2980(12) -0.4393(9) Uiso 0.026(5) 2 1 d
B11 B 0.2507(13) 0.6808(12) -0.3825(9) Uiso 0.025(5) 2 1 d
B12 B 0.0799(12) 0.3280(12) -0.4214(8) Uiso 0.019(4) 2 1 d
C61a C 0.3783(16) 0.1912(14) 0.5606(11) Uani 0.107(15) 2 1 d
C64a C 0.231(3) 0.208(3) 0.547(2) Uani 0.101(15) 2 1 d
C65a C 0.389(3) 0.240(2) 0.5130(15) Uani 0.104(15) 2 1 d
C66a C 0.322(3) 0.271(2) 0.4884(18) Uani 0.102(15) 2 1 d
C71a C 0.245(3) 0.257(3) 0.498(2) Uani 0.092(15) 2 1 d
C72a C 0.291(2) 0.166(2) 0.5811(18) Uani 0.136(16) 2 1 d
H1a H 0.4292 0.1711 0.5826 Uiso 0.1289 2 1 d
H2a H 0.1740 0.1993 0.5613 Uiso 0.1213 2 1 d
H3a H 0.4438 0.2544 0.4956 Uiso 0.1246 2 1 d
H4a H 0.3385 0.3146 0.4563 Uiso 0.122 2 1 d
H5a H 0.1977 0.2784 0.4717 Uiso 0.1101 2 1 d
H6a H 0.2754 0.1253 0.6146 Uiso 0.1631 2 1 d
C61b C 0.4515(18) 0.7116(15) 0.1773(13) Uani 0.11(2) 2 1 d
C64b C 0.638(4) 0.797(2) 0.211(3) Uani 0.10(2) 2 1 d
C65b C 0.448(4) 0.675(2) 0.1217(19) Uani 0.10(2) 2 1 d
C66b C 0.539(4) 0.700(2) 0.117(2) Uani 0.10(2) 2 1 d
C71b C 0.629(4) 0.758(3) 0.152(2) Uani 0.09(2) 2 1 d
C72b C 0.553(3) 0.783(2) 0.229(2) Uani 0.14(3) 2 1 d
H1b H 0.3862 0.6912 0.1847 Uiso 0.1289 2 1 d
H2b H 0.7100 0.8399 0.2451 Uiso 0.1213 2 1 d
H3b H 0.3804 0.6306 0.0846 Uiso 0.1246 2 1 d
H4b H 0.5316 0.6648 0.0757 Uiso 0.122 2 1 d
H5b H 0.6887 0.7750 0.1393 Uiso 0.1101 2 1 d
H6b H 0.5613 0.8166 0.2707 Uiso 0.1631 2 1 d
C40a C -0.3055(6) 0.1051(6) 0.0439(4) Uani 0.030(4) 2 1 d
C50a C -0.4190(9) -0.0385(9) -0.0222(7) Uani 0.039(4) 2 1 d
C51a C -0.3224(10) 0.1178(10) -0.0220(6) Uani 0.037(4) 2 1 d
C52a C -0.3661(9) 0.0073(8) 0.0436(7) Uani 0.030(4) 2 1 d
C53a C -0.3940(10) 0.0271(11) -0.0617(6) Uani 0.034(5) 2 1 d
C56a C -0.2302(9) 0.1815(9) 0.1084(6) Uani 0.069(5) 2 1 d
C57a C -0.4950(11) -0.1487(9) -0.0460(8) Uani 0.076(6) 2 1 d
C58a C -0.2704(10) 0.2086(10) -0.0430(7) Uani 0.071(6) 2 1 d
C59a C -0.3703(11) -0.0407(10) 0.1031(7) Uani 0.067(6) 2 1 d
C60a C -0.4329(12) 0.0069(12) -0.1394(6) Uani 0.095(8) 2 1 d
H7a H -0.2541 0.1595 0.1456 Uiso 0.0825 2 1 d
H8a H -0.1591 0.1920 0.1201 Uiso 0.0825 2 1 d
H9a H -0.2284 0.2425 0.1013 Uiso 0.0825 2 1 d
H10a H -0.5489 -0.1701 -0.0264 Uiso 0.0909 2 1 d
H11a H -0.5293 -0.1647 -0.0958 Uiso 0.0909 2 1 d
H12a H -0.4553 -0.1819 -0.0310 Uiso 0.0909 2 1 d
H13a H -0.2500 0.2625 -0.0084 Uiso 0.0857 2 1 d
H14a H -0.2070 0.2168 -0.0481 Uiso 0.0857 2 1 d
H15a H -0.3187 0.2084 -0.0865 Uiso 0.0857 2 1 d
H16a H -0.3349 0.0088 0.1446 Uiso 0.0807 2 1 d
H17a H -0.4443 -0.0850 0.0967 Uiso 0.0807 2 1 d
H18a H -0.3347 -0.0776 0.1071 Uiso 0.0807 2 1 d
H19a H -0.3764 0.0130 -0.1528 Uiso 0.1135 2 1 d
H20a H -0.4946 -0.0592 -0.1579 Uiso 0.1135 2 1 d
H21a H -0.4528 0.0539 -0.1572 Uiso 0.1135 2 1 d
C40b C -0.2033(6) -0.0401(6) -0.3071(4) Uani 0.030(4) 2 1 d
C50b C -0.0837(10) 0.1151(9) -0.2766(7) Uani 0.039(5) 2 1 d
C51b C -0.1108(9) -0.0307(9) -0.3059(7) Uani 0.037(5) 2 1 d
C52b C -0.1860(9) 0.0512(8) -0.2887(7) Uani 0.030(5) 2 1 d
C53b C -0.0381(9) 0.0667(10) -0.2862(8) Uani 0.034(5) 2 1 d
C56b C -0.3101(9) -0.1322(8) -0.3279(7) Uani 0.069(6) 2 1 d
C57b C -0.0309(11) 0.2255(9) -0.2556(8) Uani 0.076(6) 2 1 d
C58b C -0.0974(10) -0.1087(9) -0.3247(8) Uani 0.071(7) 2 1 d
C59b C -0.2641(10) 0.0767(9) -0.2853(8) Uani 0.067(7) 2 1 d
C60b C 0.0761(9) 0.1105(11) -0.2804(10) Uani 0.095(8) 2 1 d
H7b H -0.3527 -0.1231 -0.3068 Uiso 0.0825 2 1 d
H8b H -0.3463 -0.1475 -0.3775 Uiso 0.0825 2 1 d
H9b H -0.3007 -0.1859 -0.3129 Uiso 0.0825 2 1 d
H10b H -0.0415 0.2404 -0.2150 Uiso 0.0909 2 1 d
H11b H 0.0450 0.2566 -0.2454 Uiso 0.0909 2 1 d
H12b H -0.0627 0.2501 -0.2928 Uiso 0.0909 2 1 d
H13b H -0.1487 -0.1693 -0.3163 Uiso 0.0857 2 1 d
H14b H -0.1090 -0.1163 -0.3731 Uiso 0.0857 2 1 d
H15b H -0.0255 -0.0936 -0.2974 Uiso 0.0857 2 1 d
H16b H -0.3292 0.0174 -0.2885 Uiso 0.0807 2 1 d
H17b H -0.2344 0.1213 -0.2421 Uiso 0.0807 2 1 d
H18b H -0.2801 0.1082 -0.3232 Uiso 0.0807 2 1 d
H19b H 0.0775 0.1076 -0.3260 Uiso 0.1135 2 1 d
H20b H 0.1182 0.1785 -0.2562 Uiso 0.1135 2 1 d
H21b H 0.1060 0.0736 -0.2552 Uiso 0.1135 2 1 d
C40c C 0.3019(7) 0.4370(5) 0.0193(4) Uani 0.030(6) 2 1 d
C50c C 0.2977(12) 0.4460(11) 0.1208(6) Uani 0.039(8) 2 1 d
C51c C 0.2149(11) 0.4428(11) 0.0129(6) Uani 0.037(7) 2 1 d
C52c C 0.3535(12) 0.4391(10) 0.0868(5) Uani 0.030(7) 2 1 d
C53c C 0.2154(11) 0.4492(12) 0.0771(7) Uani 0.034(8) 2 1 d
C56c C 0.3367(11) 0.4250(11) -0.0366(6) Uani 0.069(9) 2 1 d
C57c C 0.3265(15) 0.4493(12) 0.1974(6) Uani 0.076(10) 2 1 d
C58c C 0.1382(13) 0.4388(12) -0.0498(6) Uani 0.071(11) 2 1 d
C59c C 0.4490(13) 0.4310(12) 0.1171(6) Uani 0.067(10) 2 1 d
C60c C 0.1295(13) 0.4538(15) 0.0932(8) Uani 0.095(12) 2 1 d
H7c H 0.4128 0.4493 -0.0173 Uiso 0.0825 2 1 d
H8c H 0.2980 0.3560 -0.0579 Uiso 0.0825 2 1 d
H9c H 0.3219 0.4619 -0.0709 Uiso 0.0825 2 1 d
H10c H 0.3997 0.5020 0.2223 Uiso 0.0909 2 1 d
H11c H 0.2789 0.4606 0.2115 Uiso 0.0909 2 1 d
H12c H 0.3193 0.3872 0.2074 Uiso 0.0909 2 1 d
H13c H 0.1721 0.4636 -0.0824 Uiso 0.0857 2 1 d
H14c H 0.0801 0.3713 -0.0689 Uiso 0.0857 2 1 d
H15c H 0.1104 0.4786 -0.0409 Uiso 0.0857 2 1 d
H16c H 0.4817 0.4382 0.0839 Uiso 0.0807 2 1 d
H17c H 0.4997 0.4822 0.1579 Uiso 0.0807 2 1 d
H18c H 0.4285 0.3672 0.1295 Uiso 0.0807 2 1 d
H19c H 0.0643 0.3898 0.0764 Uiso 0.1135 2 1 d
H20c H 0.1529 0.4724 0.1426 Uiso 0.1135 2 1 d
H21c H 0.1161 0.5020 0.0710 Uiso 0.1135 2 1 d
C40d C -0.0988(7) 0.5853(6) -0.2630(4) Uani 0.030(5) 2 1 d
C50d C -0.2547(11) 0.4582(9) -0.3210(7) Uani 0.039(5) 2 1 d
C51d C -0.0955(11) 0.5047(8) -0.2444(7) Uani 0.037(5) 2 1 d
C52d C -0.1983(10) 0.5559(9) -0.3109(7) Uani 0.030(5) 2 1 d
C53d C -0.1936(12) 0.4271(8) -0.2819(7) Uani 0.034(5) 2 1 d
C56d C -0.0124(10) 0.6908(8) -0.2351(7) Uani 0.069(6) 2 1 d
C57d C -0.3707(10) 0.3952(11) -0.3698(8) Uani 0.076(6) 2 1 d
C58d C -0.0070(11) 0.5052(9) -0.1936(7) Uani 0.071(7) 2 1 d
C59d C -0.2392(11) 0.6180(9) -0.3435(8) Uani 0.067(7) 2 1 d
C60d C -0.2263(14) 0.3219(8) -0.2756(8) Uani 0.095(9) 2 1 d
H7d H -0.0236 0.7299 -0.2686 Uiso 0.0825 2 1 d
H8d H -0.0140 0.7136 -0.1930 Uiso 0.0825 2 1 d
H9d H 0.0565 0.6972 -0.2256 Uiso 0.0825 2 1 d
H10d H -0.3783 0.4103 -0.4153 Uiso 0.0909 2 1 d
H11d H -0.3930 0.3263 -0.3721 Uiso 0.0909 2 1 d
H12d H -0.4150 0.4088 -0.3534 Uiso 0.0909 2 1 d
H13d H 0.0589 0.5633 -0.1906 Uiso 0.0857 2 1 d
H14d H -0.0136 0.5057 -0.1494 Uiso 0.0857 2 1 d
H15d H -0.0063 0.4469 -0.2063 Uiso 0.0857 2 1 d
H16d H -0.1802 0.6851 -0.3340 Uiso 0.0807 2 1 d
H17d H -0.2749 0.5933 -0.3928 Uiso 0.0807 2 1 d
H18d H -0.2895 0.6167 -0.3252 Uiso 0.0807 2 1 d
H19d H -0.2356 0.3111 -0.2324 Uiso 0.1135 2 1 d
H20d H -0.2930 0.2776 -0.3135 Uiso 0.1135 2 1 d
H21d H -0.1712 0.3098 -0.2767 Uiso 0.1135 2 1 d
C40e C -0.1748(6) 0.0607(5) -0.5179(4) Uani 0.030(7) 2 1 d
C50e C -0.3150(11) 0.0624(11) -0.5835(7) Uani 0.039(8) 2 1 d
C51e C -0.1706(12) 0.0668(12) -0.5813(6) Uani 0.037(8) 2 1 d
C52e C -0.2652(10) 0.0580(10) -0.5195(7) Uani 0.030(8) 2 1 d
C53e C -0.2586(13) 0.0685(12) -0.6205(6) Uani 0.034(9) 2 1 d
C56e C -0.0989(11) 0.0528(11) -0.4556(6) Uani 0.069(10) 2 1 d
C57e C -0.4202(11) 0.0601(13) -0.6081(9) Uani 0.076(9) 2 1 d
C58e C -0.0909(12) 0.0670(12) -0.6011(7) Uani 0.071(11) 2 1 d
C59e C -0.3044(12) 0.0479(12) -0.4635(7) Uani 0.067(11) 2 1 d
C60e C -0.2875(16) 0.0716(15) -0.6963(7) Uani 0.095(15) 2 1 d
H7e H -0.1028 0.0761 -0.4146 Uiso 0.0825 2 1 d
H8e H -0.1177 -0.0152 -0.4577 Uiso 0.0825 2 1 d
H9e H -0.0267 0.0924 -0.4541 Uiso 0.0825 2 1 d
H10e H -0.4137 0.1116 -0.5787 Uiso 0.0909 2 1 d
H11e H -0.4378 0.0704 -0.6551 Uiso 0.0909 2 1 d
H12e H -0.4762 -0.0032 -0.6064 Uiso 0.0909 2 1 d
H13e H -0.0244 0.0945 -0.5612 Uiso 0.0857 2 1 d
H14e H -0.1140 0.0002 -0.6195 Uiso 0.0857 2 1 d
H15e H -0.0803 0.1064 -0.6359 Uiso 0.0857 2 1 d
H16e H -0.2485 0.0577 -0.4204 Uiso 0.0807 2 1 d
H17e H -0.3240 0.0967 -0.4603 Uiso 0.0807 2 1 d
H18e H -0.3663 -0.0173 -0.4730 Uiso 0.0807 2 1 d
H19e H -0.3122 0.0083 -0.7221 Uiso 0.1135 2 1 d
H20e H -0.3437 0.0869 -0.7119 Uiso 0.1135 2 1 d
H21e H -0.2251 0.1218 -0.7033 Uiso 0.1135 2 1 d
C40f C 0.3726(6) 0.4779(6) -0.2956(4) Uani 0.030(7) 2 1 d
C50f C 0.4190(12) 0.6289(9) -0.2655(8) Uani 0.039(8) 2 1 d
C51f C 0.3252(13) 0.4789(10) -0.2519(8) Uani 0.037(8) 2 1 d
C52f C 0.4311(11) 0.5718(8) -0.3040(8) Uani 0.030(8) 2 1 d
C53f C 0.3552(14) 0.5738(10) -0.2348(8) Uani 0.034(9) 2 1 d
C56f C 0.3691(12) 0.3918(9) -0.3280(7) Uani 0.069(10) 2 1 d
C57f C 0.4719(13) 0.7395(9) -0.2591(10) Uani 0.076(9) 2 1 d
C58f C 0.2613(13) 0.3960(10) -0.2281(9) Uani 0.071(11) 2 1 d
C59f C 0.4986(13) 0.6061(9) -0.3446(9) Uani 0.067(11) 2 1 d
C60f C 0.3229(17) 0.6088(12) -0.1847(9) Uani 0.095(15) 2 1 d
H7f H 0.3833 0.4049 -0.3695 Uiso 0.0825 2 1 d
H8f H 0.4227 0.3809 -0.2960 Uiso 0.0825 2 1 d
H9f H 0.2989 0.3338 -0.3394 Uiso 0.0825 2 1 d
H10f H 0.4543 0.7548 -0.3046 Uiso 0.0909 2 1 d
H11f H 0.4464 0.7646 -0.2321 Uiso 0.0909 2 1 d
H12f H 0.5487 0.7697 -0.2367 Uiso 0.0909 2 1 d
H13f H 0.2270 0.3368 -0.2623 Uiso 0.0857 2 1 d
H14f H 0.3062 0.3907 -0.1853 Uiso 0.0857 2 1 d
H15f H 0.2072 0.4041 -0.2204 Uiso 0.0857 2 1 d
H16f H 0.4846 0.5501 -0.3739 Uiso 0.0807 2 1 d
H17f H 0.4825 0.6488 -0.3728 Uiso 0.0807 2 1 d
H18f H 0.5733 0.6422 -0.3138 Uiso 0.0807 2 1 d
H19f H 0.3619 0.6071 -0.1383 Uiso 0.1135 2 1 d
H20f H 0.3392 0.6755 -0.1874 Uiso 0.1135 2 1 d
H21f H 0.2468 0.5662 -0.1961 Uiso 0.1135 2 1 d

loop_
_atom_site_aniso_label
_atom_site_aniso_type_symbol
_atom_site_aniso_U_11
_atom_site_aniso_U_22
_atom_site_aniso_U_33
_atom_site_aniso_U_12
_atom_site_aniso_U_13
_atom_site_aniso_U_23
Nd1 Nd 0.0139(5) 0.0157(5) 0.0139(4) 0.0059(4) 0.0040(4) -0.0003(3)
Nd2 Nd 0.0160(5) 0.0187(5) 0.0123(4) 0.0076(4) 0.0042(4) 0.0011(4)
Nd3 Nd 0.0133(5) 0.0216(6) 0.0169(4) 0.0087(4) 0.0053(4) 0.0010(4)
Nd4 Nd 0.0137(5) 0.0193(5) 0.0143(5) 0.0072(4) 0.0019(4) 0.0006(4)
Nd5 Nd 0.0202(5) 0.0155(5) 0.0163(4) 0.0076(4) 0.0012(4) -0.0011(4)
Nd6 Nd 0.0188(5) 0.0303(6) 0.0138(5) 0.0135(5) 0.0057(4) 0.0011(4)
C61a C 0.050(14) 0.067(15) 0.13(2) 0.022(12) -0.035(14) -0.061(13)
C64a C 0.075(14) 0.104(18) 0.092(17) 0.054(14) -0.016(13) -0.060(13)
C65a C 0.085(17) 0.072(15) 0.093(16) 0.029(13) -0.016(14) -0.018(11)
C66a C 0.049(13) 0.095(16) 0.15(2) 0.041(13) 0.016(13) 0.014(13)
C71a C 0.097(18) 0.069(14) 0.067(15) 0.040(13) -0.011(14) -0.036(11)
C72a C 0.116(19) 0.055(14) 0.123(19) 0.021(15) -0.046(18) -0.034(12)
C61b C 0.09(3) 0.066(11) 0.21(3) 0.049(14) 0.08(3) 0.098(14)
C64b C 0.07(3) 0.105(12) 0.15(2) 0.056(15) 0.05(2) 0.096(14)
C65b C 0.13(4) 0.082(13) 0.15(2) 0.067(17) 0.09(3) 0.071(14)
C66b C 0.06(3) 0.071(11) 0.17(3) 0.017(13) 0.06(2) 0.025(14)
C71b C 0.11(4) 0.095(13) 0.12(2) 0.079(17) 0.07(3) 0.081(14)
C72b C 0.20(4) 0.094(14) 0.23(3) 0.111(18) 0.16(3) 0.115(17)
C40a C 0.013(4) 0.045(5) 0.029(4) 0.023(4) -0.008(3) -0.017(4)
C50a C 0.028(4) 0.041(5) 0.059(6) 0.027(4) 0.014(4) 0.003(4)
C51a C 0.025(4) 0.037(5) 0.065(6) 0.022(4) 0.027(4) 0.033(4)
C52a C 0.030(4) 0.047(5) 0.030(4) 0.027(4) 0.017(4) 0.021(4)
C53a C 0.040(5) 0.079(6) 0.017(4) 0.052(5) 0.014(3) 0.010(4)
C56a C 0.046(5) 0.078(6) 0.085(7) 0.035(5) 0.022(5) -0.013(6)
C57a C 0.045(5) 0.031(5) 0.139(9) 0.021(4) 0.019(6) -0.022(6)
C58a C 0.059(6) 0.062(6) 0.131(9) 0.037(5) 0.069(7) 0.043(6)
C59a C 0.050(6) 0.125(8) 0.064(6) 0.063(6) 0.034(5) 0.042(6)
C60a C 0.116(8) 0.193(11) 0.046(6) 0.127(8) 0.036(6) 0.016(6)
C40b C 0.019(3) 0.033(4) 0.006(7) -0.003(3) -0.005(4) 0.010(5)
C50b C 0.052(5) 0.040(4) 0.017(8) 0.021(4) 0.006(5) 0.014(5)
C51b C 0.063(5) 0.049(4) 0.016(8) 0.046(4) 0.007(5) 0.004(5)
C52b C 0.033(4) 0.051(5) 0.020(8) 0.031(3) 0.010(4) 0.009(5)
C53b C 0.022(3) 0.074(5) 0.015(9) 0.026(4) 0.015(4) 0.028(6)
C56b C 0.077(5) 0.066(6) 0.035(10) 0.017(5) 0.021(6) 0.015(6)
C57b C 0.115(7) 0.025(4) 0.042(10) 0.016(5) 0.011(7) 0.018(5)
C58b C 0.134(7) 0.078(5) 0.037(11) 0.074(5) 0.041(7) 0.016(7)
C59b C 0.067(5) 0.128(7) 0.023(11) 0.064(5) 0.014(6) 0.015(7)
C60b C 0.060(5) 0.178(9) 0.060(15) 0.058(6) 0.045(7) 0.071(10)
C40c C 0.050(7) 0.002(9) 0.043(4) 0.006(6) 0.037(4) 0.002(4)
C50c C 0.054(9) 0.012(10) 0.043(4) 0.009(8) 0.022(5) 0.008(4)
C51c C 0.034(9) 0.017(9) 0.035(4) 0.011(8) -0.011(5) -0.001(4)
C52c C 0.021(7) 0.019(10) 0.046(4) 0.011(7) 0.006(4) 0.003(4)
C53c C 0.021(7) 0.007(11) 0.081(5) 0.002(7) 0.034(5) 0.010(5)
C56c C 0.078(10) 0.034(12) 0.073(5) 0.005(10) 0.042(6) 0.003(6)
C57c C 0.134(13) 0.036(11) 0.038(4) 0.023(11) 0.043(6) 0.020(5)
C58c C 0.053(14) 0.037(13) 0.060(5) 0.000(12) -0.012(6) 0.005(6)
C59c C 0.041(10) 0.024(14) 0.114(6) 0.009(10) 0.016(6) -0.009(6)
C60c C 0.067(11) 0.039(19) 0.202(8) 0.016(12) 0.095(8) 0.032(9)
C40d C 0.036(6) 0.017(4) 0.034(5) 0.001(4) 0.031(4) -0.009(3)
C50d C 0.036(6) 0.052(5) 0.035(6) 0.019(5) 0.026(5) 0.000(4)
C51d C 0.043(6) 0.072(5) 0.016(6) 0.046(5) 0.010(5) 0.008(4)
C52d C 0.048(6) 0.039(4) 0.027(6) 0.034(4) 0.021(5) 0.015(4)
C53d C 0.069(8) 0.027(3) 0.045(6) 0.031(4) 0.054(6) 0.026(4)
C56d C 0.070(8) 0.069(6) 0.054(7) 0.015(6) 0.042(6) 0.002(5)
C57d C 0.022(6) 0.103(7) 0.064(8) 0.001(6) 0.022(5) -0.026(6)
C58d C 0.068(7) 0.135(7) 0.030(9) 0.063(6) 0.023(6) 0.026(7)
C59d C 0.126(9) 0.083(5) 0.047(8) 0.077(6) 0.057(7) 0.029(5)
C60d C 0.168(13) 0.065(5) 0.129(10) 0.068(7) 0.131(9) 0.063(6)
C40e C 0.030(8) 0.002(9) 0.030(6) 0.001(8) -0.009(6) 0.004(6)
C50e C 0.030(8) 0.012(10) 0.057(7) 0.002(9) 0.009(7) 0.003(7)
C51e C 0.041(8) 0.017(10) 0.068(7) 0.014(8) 0.041(6) 0.011(7)
C52e C 0.043(8) 0.020(10) 0.032(6) 0.012(9) 0.025(6) 0.007(7)
C53e C 0.055(10) 0.006(12) 0.013(5) -0.001(10) 0.008(6) -0.005(7)
C56e C 0.065(10) 0.035(13) 0.075(9) 0.022(11) -0.002(8) -0.006(9)
C57e C 0.019(8) 0.035(12) 0.132(11) 0.006(9) -0.006(8) 0.003(10)
C58e C 0.063(10) 0.038(14) 0.117(11) 0.021(11) 0.046(9) -0.011(11)
C59e C 0.115(12) 0.026(14) 0.067(8) 0.030(12) 0.052(8) 0.012(9)
C60e C 0.135(17) 0.04(2) 0.035(8) 0.003(17) 0.012(10) -0.011(11)
C40f C 0.022(9) 0.037(5) 0.024(9) 0.026(6) -0.016(8) -0.014(5)
C50f C 0.022(10) 0.039(5) 0.036(11) 0.016(6) -0.010(8) 0.000(6)
C51f C 0.018(9) 0.045(5) 0.042(11) 0.014(6) 0.010(8) 0.030(6)
C52f C 0.023(10) 0.049(5) 0.024(10) 0.021(6) 0.011(8) 0.014(6)
C53f C 0.024(12) 0.075(6) 0.005(10) 0.034(8) -0.005(9) -0.007(7)
C56f C 0.071(12) 0.070(6) 0.047(13) 0.045(8) -0.011(11) -0.004(8)
C57f C 0.048(10) 0.025(5) 0.090(15) 0.009(6) -0.029(10) -0.012(7)
C58f C 0.056(13) 0.071(6) 0.053(16) 0.020(7) 0.003(11) 0.038(8)
C59f C 0.056(14) 0.128(7) 0.042(14) 0.066(9) 0.016(12) 0.034(8)
C60f C 0.07(2) 0.183(10) 0.026(16) 0.083(13) -0.006(16) -0.024(11)

loop_
_atom_type_symbol
_atom_type_scat_dispersion_real
_atom_type_scat_dispersion_imag
_atom_type_scat_source
C 0.003 0.002 'International Tables Vol C Tables 4.2.6.8 and 6.1.1.1'
H 0.000 0.000 'International Tables Vol C Tables 4.2.6.8 and 6.1.1.1'
B 0.001 0.001 'International Tables Vol C Tables 4.2.6.8 and 6.1.1.1'
Nd -0.194 3.018 'International Tables Vol C Tables 4.2.6.8 and 6.1.1.1'

loop_
_geom_bond_atom_site_label_1
_geom_bond_atom_site_label_2
_geom_bond_site_symmetry_2
_geom_bond_distance
_geom_bond_publ_flag
Nd1 B3 . 2.914(15) yes
Nd1 B4 . 2.87(2) yes
Nd1 B5 . 2.761(17) yes
Nd1 B6 . 2.964(17) yes
Nd1 C40c . 2.761(8) yes
Nd1 C50c . 2.752(13) yes
Nd1 C51c . 2.791(16) yes
Nd1 C52c . 2.752(11) yes
Nd1 C53c . 2.776(17) yes
Nd2 B1 . 2.80(2) yes
Nd2 B2 2_555 2.907(18) yes
Nd2 B3 . 2.768(13) yes
Nd2 B6 2_555 2.772(15) yes
Nd2 C40b . 2.689(7) yes
Nd2 C50b . 2.773(15) yes
Nd2 C51b . 2.662(16) yes
Nd2 C52b . 2.774(14) yes
Nd2 C53b . 2.690(18) yes
Nd3 B1 . 2.82(2) yes
Nd3 B2 . 2.786(16) yes
Nd3 B4 2_555 2.871(16) yes
Nd3 B5 . 2.863(12) yes
Nd3 C40a . 2.684(12) yes
Nd3 C50a . 2.713(14) yes
Nd3 C51a . 2.729(19) yes
Nd3 C52a . 2.692(17) yes
Nd3 C53a . 2.741(17) yes
Nd4 B7 . 2.960(19) yes
Nd4 B8 2_564 3.00(2) yes
Nd4 B11 . 2.598(17) yes
Nd4 B12 . 2.728(12) yes
Nd4 C40f . 2.670(10) yes
Nd4 C50f . 2.759(11) yes
Nd4 C51f . 2.697(16) yes
Nd4 C52f . 2.724(14) yes
Nd4 C53f . 2.725(14) yes
Nd5 B9 . 2.724(18) yes
Nd5 B10 . 2.69(2) yes
Nd5 B11 2_564 2.967(18) yes
Nd5 B12 . 3.051(12) yes
Nd5 C40e . 2.681(9) yes
Nd5 C50e . 2.745(11) yes
Nd5 C51e . 2.698(17) yes
Nd5 C52e . 2.722(14) yes
Nd5 C53e . 2.719(13) yes
Nd6 B7 . 2.689(17) yes
Nd6 B8 . 2.758(17) yes
Nd6 B9 2_564 2.960(14) yes
Nd6 B10 . 3.012(17) yes
Nd6 C40d . 2.730(10) yes
Nd6 C50d . 2.684(18) yes
Nd6 C51d . 2.768(16) yes
Nd6 C52d . 2.689(19) yes
Nd6 C53d . 2.710(16) yes
C61a C65a . 1.32(3) yes
C61a C72a . 1.46(5) yes
C61a H1a . 1.00 yes
C64a C71a . 1.35(6) yes
C64a C72a . 1.45(7) yes
C64a H2a . 1.00 yes
C65a C66a . 1.36(7) yes
C65a H3a . 0.99 yes
C66a C71a . 1.23(7) yes
C66a H4a . 1.01 yes
C71a H5a . 0.98 yes
C72a H6a . 1.01 yes
C61b C65b . 1.31(6) yes
C61b C72b . 1.49(3) yes
C61b H1b . 1.00 yes
C64b C71b . 1.36(8) yes
C64b C72b . 1.45(9) yes
C64b H2b . 1.00 yes
C65b C66b . 1.35(9) yes
C65b H3b . 1.00 yes
C66b C71b . 1.22(6) yes
C66b H4b . 1.00 yes
C71b H5b . 1.00 yes
C72b H6b . 1.00 yes
C40a C51a . 1.401(16) yes
C40a C52a . 1.412(14) yes
C40a C56a . 1.541(13) yes
C50a C52a . 1.374(19) yes
C50a C53a . 1.37(2) yes
C50a C57a . 1.564(16) yes
C51a C53a . 1.397(17) yes
C51a C58a . 1.47(2) yes
C52a C59a . 1.52(2) yes
C53a C60a . 1.561(18) yes
C56a H7a . 1.001 yes
C56a H8a . 1.001 yes
C56a H9a . 0.999 yes
C57a H10a . 1.00 yes
C57a H11a . 1.00 yes
C57a H12a . 1.00 yes
C58a H13a . 0.99 yes
C58a H14a . 1.00 yes
C58a H15a . 0.99 yes
C59a H16a . 1.00 yes
C59a H17a . 1.00 yes
C59a H18a . 0.99 yes
C60a H19a . 1.00 yes
C60a H20a . 1.00 yes
C60a H21a . 1.00 yes
C40b C51b . 1.40(2) yes
C40b C52b . 1.412(18) yes
C40b C56b . 1.540(12) yes
C50b C52b . 1.370(17) yes
C50b C53b . 1.37(3) yes
C50b C57b . 1.564(19) yes
C51b C53b . 1.397(17) yes
C51b C58b . 1.48(3) yes
C52b C59b . 1.52(3) yes
C53b C60b . 1.56(2) yes
C56b H7b . 1.00 yes
C56b H8b . 0.99 yes
C56b H9b . 1.00 yes
C57b H10b . 1.00 yes
C57b H11b . 1.00 yes
C57b H12b . 0.99 yes
C58b H13b . 1.00 yes
C58b H14b . 1.00 yes
C58b H15b . 0.99 yes
C59b H16b . 1.00 yes
C59b H17b . 1.00 yes
C59b H18b . 1.00 yes
C60b H19b . 1.01 yes
C60b H20b . 0.99 yes
C60b H21b . 1.00 yes
C40c C51c . 1.40(2) yes
C40c C52c . 1.410(13) yes
C40c C56c . 1.54(2) yes
C50c C52c . 1.36(3) yes
C50c C53c . 1.37(2) yes
C50c C57c . 1.563(18) yes
C51c C53c . 1.40(2) yes
C51c C58c . 1.474(19) yes
C52c C59c . 1.52(2) yes
C53c C60c . 1.56(3) yes
C56c H7c . 0.996 yes
C56c H8c . 1.000 yes
C56c H9c . 1.001 yes
C57c H10c . 0.997 yes
C57c H11c . 1.01 yes
C57c H12c . 0.993 yes
C58c H13c . 1.003 yes
C58c H14c . 1.001 yes
C58c H15c . 0.99 yes
C59c H16c . 1.00 yes
C59c H17c . 1.000 yes
C59c H18c . 1.000 yes
C60c H19c . 0.999 yes
C60c H20c . 0.999 yes
C60c H21c . 0.99 yes
C40d C51d . 1.399(18) yes
C40d C52d . 1.407(16) yes
C40d C56d . 1.543(12) yes
C50d C52d . 1.374(18) yes
C50d C53d . 1.36(2) yes
C50d C57d . 1.564(16) yes
C51d C53d . 1.393(14) yes
C51d C58d . 1.48(2) yes
C52d C59d . 1.52(2) yes
C53d C60d . 1.563(19) yes
C56d H7d . 1.001 yes
C56d H8d . 1.00 yes
C56d H9d . 0.99 yes
C57d H10d . 1.002 yes
C57d H11d . 0.998 yes
C57d H12d . 1.00 yes
C58d H13d . 1.000 yes
C58d H14d . 1.000 yes
C58d H15d . 1.00 yes
C59d H16d . 1.000 yes
C59d H17d . 1.000 yes
C59d H18d . 1.00 yes
C60d H19d . 1.00 yes
C60d H20d . 1.002 yes
C60d H21d . 0.99 yes
C40e C51e . 1.399(17) yes
C40e C52e . 1.41(2) yes
C40e C56e . 1.538(16) yes
C50e C52e . 1.37(2) yes
C50e C53e . 1.36(3) yes
C50e C57e . 1.57(2) yes
C51e C53e . 1.39(2) yes
C51e C58e . 1.48(3) yes
C52e C59e . 1.52(2) yes
C53e C60e . 1.56(2) yes
C56e H7e . 0.997 yes
C56e H8e . 1.003 yes
C56e H9e . 1.001 yes
C57e H10e . 1.00 yes
C57e H11e . 1.00 yes
C57e H12e . 0.999 yes
C58e H13e . 1.001 yes
C58e H14e . 1.000 yes
C58e H15e . 0.999 yes
C59e H16e . 0.998 yes
C59e H17e . 1.00 yes
C59e H18e . 1.003 yes
C60e H19e . 1.00 yes
C60e H20e . 1.00 yes
C60e H21e . 0.99 yes
C40f C51f . 1.40(2) yes
C40f C52f . 1.411(15) yes
C40f C56f . 1.54(2) yes
C50f C52f . 1.37(3) yes
C50f C53f . 1.37(2) yes
C50f C57f . 1.565(19) yes
C51f C53f . 1.39(2) yes
C51f C58f . 1.47(2) yes
C52f C59f . 1.52(3) yes
C53f C60f . 1.56(4) yes
C56f H7f . 1.000 yes
C56f H8f . 1.001 yes
C56f H9f . 0.999 yes
C57f H10f . 1.00 yes
C57f H11f . 1.00 yes
C57f H12f . 0.997 yes
C58f H13f . 1.000 yes
C58f H14f . 1.003 yes
C58f H15f . 1.00 yes
C59f H16f . 1.00 yes
C59f H17f . 1.00 yes
C59f H18f . 0.996 yes
C60f H19f . 1.00 yes
C60f H20f . 1.00 yes
C60f H21f . 1.00 yes
